data_4333420
loop_
_publ_author_name
'Chaudhuri, Phalguni'
'Weyherm\"uller, Thomas'
'Wagner, Rita'
'Khanra, Sumit'
'Biswas, Biplab'
'Bothe, Eberhard'
'Bill, Eckhard'

_publ_section_title
;
 Tridentate Facial Ligation of Tris(pyridine-2-aldoximato)nickel(II) and
 Tris(imidazole-2-aldoximato)nickel(II) To Generate NiIIFeIIINiII,
 MnIIINiII, NiIINiII, and ZnIINiIIand the Electrooxidized MnIVNiII,
 NiIINiIII, and ZnIINiIIISpecies:&#x00A0; A Magnetostructural,
 Electrochemical, and EPR Spectroscopic Study
;
_journal_issue 21
_journal_name_full 'Inorganic Chemistry'
_journal_page_first 9003
_journal_page_last 9016
_journal_paper_doi 10.1021/ic701073j
_journal_volume 46
_journal_year 2007
_chemical_formula_sum 'C27 H38 Cl N9 Ni O8 Zn'
_chemical_formula_weight 776.19
_chemical_name_systematic
;
  ?
;
_space_group_IT_number 4
_symmetry_cell_setting monoclinic
_symmetry_space_group_name_Hall 'P 2yb'
_symmetry_space_group_name_H-M 'P 1 21 1'
_atom_sites_solution_hydrogens geom
_atom_sites_solution_primary direct
_atom_sites_solution_secondary difmap
_audit_creation_method SHELXL-97
_cell_angle_alpha 90.00
_cell_angle_beta 112.472(5)
_cell_angle_gamma 90.00
_cell_formula_units_Z 2
_cell_length_a 9.3049(3)
_cell_length_b 16.6595(6)
_cell_length_c 11.3975(4)
_cell_measurement_temperature 100(2)
_cell_volume 1632.63(11)
_computing_cell_refinement 'Nonius Collect Software'
_computing_data_collection 'Nonius Collect Software'
_computing_data_reduction 'Nonius Collect Software'
_computing_structure_refinement 'SHELXL-97 (Sheldrick, 1997)'
_computing_structure_solution 'SHELXS-97 (Sheldrick, 1990)'
_diffrn_ambient_temperature 100(2)
_diffrn_measured_fraction_theta_full 0.999
_diffrn_measured_fraction_theta_max 0.999
_diffrn_measurement_device_type 'Nonius Kappa-CCD'
_diffrn_measurement_method '1036 images at 1.0 deg. stepwise rotation in omega and phi, 40 sec./frame'
_diffrn_radiation_monochromator graphite
_diffrn_radiation_source 'rotating anode, 50 kV, 70 mA'
_diffrn_radiation_type MoK\a
_diffrn_radiation_wavelength 0.71073
_diffrn_reflns_av_R_equivalents 0.0355
_diffrn_reflns_av_sigmaI/netI 0.0314
_diffrn_reflns_limit_h_max 13
_diffrn_reflns_limit_h_min -13
_diffrn_reflns_limit_k_max 24
_diffrn_reflns_limit_k_min -24
_diffrn_reflns_limit_l_max 16
_diffrn_reflns_limit_l_min -16
_diffrn_reflns_number 46756
_diffrn_reflns_theta_full 30.99
_diffrn_reflns_theta_max 30.99
_diffrn_reflns_theta_min 3.12
_exptl_absorpt_coefficient_mu 1.455
_exptl_absorpt_correction_type none
_exptl_crystal_colour red
_exptl_crystal_density_diffrn 1.579
_exptl_crystal_density_method 'not measured'
_exptl_crystal_description 'transparent block'
_exptl_crystal_F_000 804
_exptl_crystal_size_max 0.08
_exptl_crystal_size_mid 0.05
_exptl_crystal_size_min 0.04
_refine_diff_density_max 0.481
_refine_diff_density_min -0.291
_refine_diff_density_rms 0.057
_refine_ls_abs_structure_details 'Flack H D (1983), Acta Cryst. A39, 876-881'
_refine_ls_abs_structure_Flack -0.001(5)
_refine_ls_extinction_method none
_refine_ls_goodness_of_fit_ref 1.022
_refine_ls_hydrogen_treatment mixed
_refine_ls_matrix_type full
_refine_ls_number_parameters 433
_refine_ls_number_reflns 10363
_refine_ls_number_restraints 2
_refine_ls_restrained_S_all 1.022
_refine_ls_R_factor_all 0.0287
_refine_ls_R_factor_gt 0.0254
_refine_ls_shift/su_max 0.006
_refine_ls_shift/su_mean 0.000
_refine_ls_structure_factor_coef Fsqd
_refine_ls_weighting_details 'w=1/[\s^2^(Fo^2^)+(0.0247P)^2^+0.5549P] where P=(Fo^2^+2Fc^2^)/3'
_refine_ls_weighting_scheme calc
_refine_ls_wR_factor_gt 0.0567
_refine_ls_wR_factor_ref 0.0581
_reflns_number_gt 9786
_reflns_number_total 10363
_reflns_threshold_expression >2sigma(I)
_cod_data_source_file ic701073jsup1.cif
_cod_data_source_block 5
_cod_depositor_comments
;
The following automatic conversions were performed:

'_symmetry_cell_setting' value 'Monoclinic' changed to 'monoclinic'
according to /home/saulius/struct/CIF-dictionaries/cif_core.dic
dictionary named 'cif_core.dic' version 2.4.2 from 2011-04-26.

Automatic conversion script
Id: cif_fix_values 1891 2012-01-12 08:04:46Z andrius 

The following automatic conversions were performed:

'_refine_ls_weighting_scheme' value 'calc
w=1/[\s^2^(Fo^2^)+(0.0247P)^2^+0.5549P] where P=(Fo^2^+2Fc^2^)/3' was
changed to 'calc'. New tag '_refine_ls_weighting_details' was
created. The value of the new tag was set to
'w=1/[\s^2^(Fo^2^)+(0.0247P)^2^+0.5549P] where P=(Fo^2^+2Fc^2^)/3'.

Automatic conversion script
Id: cif_fix_values 3143 2015-03-26 13:38:13Z robertas 
;
_cod_original_cell_volume 1632.62(10)
_cod_original_sg_symbol_H-M P2(1)
_cod_database_code 4333420

loop_
_symmetry_equiv_pos_as_xyz
'x, y, z'
'-x, y+1/2, -z'

loop_
_atom_site_label
_atom_site_type_symbol
_atom_site_fract_x
_atom_site_fract_y
_atom_site_fract_z
_atom_site_U_iso_or_equiv
_atom_site_adp_type
_atom_site_occupancy
_atom_site_calc_flag
_atom_site_refinement_flags
Zn1 Zn 0.09591(2) 2.384927(11) 2.222842(17) 0.01292(4) Uani 1 d .
Ni1 Ni 0.32821(2) 2.515285(12) 2.455944(18) 0.01163(4) Uani 1 d .
N1 N -0.08713(18) 2.40356(9) 2.03017(14) 0.0193(3) Uani 1 d .
C2 C -0.2265(2) 2.35582(13) 2.0170(2) 0.0290(4) Uani 1 d .
H2A H -0.2286 2.3065 1.9680 0.035 Uiso 1 calc R
H2B H -0.3211 2.3873 1.9692 0.035 Uiso 1 calc R
C3 C -0.2276(2) 2.33310(14) 2.1454(2) 0.0287(4) Uani 1 d .
H3A H -0.2473 2.3817 2.1870 0.034 Uiso 1 calc R
H3B H -0.3134 2.2948 2.1333 0.034 Uiso 1 calc R
N4 N -0.07851(19) 2.29624(9) 2.22918(14) 0.0194(3) Uani 1 d .
C5 C -0.0475(3) 2.21834(12) 2.1804(2) 0.0286(4) Uani 1 d .
H5A H -0.1243 2.2102 2.0929 0.034 Uiso 1 calc R
H5B H -0.0607 2.1744 2.2339 0.034 Uiso 1 calc R
C6 C 0.1153(3) 2.21439(11) 2.1801(2) 0.0272(4) Uani 1 d .
H6A H 0.1911 2.2090 2.2687 0.033 Uiso 1 calc R
H6B H 0.1239 2.1659 2.1329 0.033 Uiso 1 calc R
N7 N 0.15598(19) 2.28573(9) 2.12216(14) 0.0190(3) Uani 1 d .
C8 C 0.0605(3) 2.29180(13) 1.98374(18) 0.0259(4) Uani 1 d .
H8A H -0.0246 2.2519 1.9606 0.031 Uiso 1 calc R
H8B H 0.1262 2.2789 1.9355 0.031 Uiso 1 calc R
C9 C -0.0084(2) 2.37483(13) 1.94672(17) 0.0267(4) Uani 1 d .
H9A H 0.0754 2.4129 1.9516 0.032 Uiso 1 calc R
H9B H -0.0843 2.3737 1.8577 0.032 Uiso 1 calc R
C10 C -0.1269(2) 2.48928(12) 2.00654(19) 0.0262(4) Uani 1 d .
H10A H -0.0330 2.5199 2.0165 0.039 Uiso 1 calc R
H10B H -0.1700 2.5088 2.0674 0.039 Uiso 1 calc R
H10C H -0.2040 2.4962 1.9200 0.039 Uiso 1 calc R
C11 C -0.0752(3) 2.28844(12) 2.35860(19) 0.0258(4) Uani 1 d .
H11A H -0.0851 2.3417 2.3914 0.039 Uiso 1 calc R
H11B H 0.0234 2.2640 2.4135 0.039 Uiso 1 calc R
H11C H -0.1618 2.2544 2.3572 0.039 Uiso 1 calc R
C12 C 0.3235(2) 2.28491(12) 2.1487(2) 0.0261(4) Uani 1 d .
H12A H 0.3821 2.2841 2.2407 0.039 Uiso 1 calc R
H12B H 0.3510 2.3331 2.1124 0.039 Uiso 1 calc R
H12C H 0.3489 2.2370 2.1105 0.039 Uiso 1 calc R
O21 O 0.25856(15) 2.34173(7) 2.39370(11) 0.0157(2) Uani 1 d .
N22 N 0.29053(16) 2.39791(8) 2.48368(13) 0.0135(3) Uani 1 d .
C23 C 0.29730(19) 2.37762(11) 2.59527(15) 0.0165(3) Uani 1 d .
H23 H 0.2866 2.3234 2.6165 0.020 Uiso 1 calc R
C24 C 0.3223(2) 2.44276(10) 2.68658(16) 0.0157(3) Uani 1 d .
C25 C 0.3281(2) 2.42966(12) 2.80909(18) 0.0225(4) Uani 1 d .
H25 H 0.3191 2.3769 2.8372 0.027 Uiso 1 calc R
C26 C 0.3473(2) 2.49500(12) 2.88947(18) 0.0253(4) Uani 1 d .
H26 H 0.3511 2.4874 2.9732 0.030 Uiso 1 calc R
C27 C 0.3608(2) 2.57143(12) 2.84626(18) 0.0228(4) Uani 1 d .
H27 H 0.3751 2.6169 2.8998 0.027 Uiso 1 calc R
C28 C 0.3528(2) 2.57969(11) 2.72252(17) 0.0175(3) Uani 1 d .
H28 H 0.3616 2.6320 2.6927 0.021 Uiso 1 calc R
N29 N 0.33325(15) 2.51761(9) 2.64314(12) 0.0144(2) Uani 1 d .
O31 O 0.24475(14) 2.46586(7) 2.18211(11) 0.0156(2) Uani 1 d .
N32 N 0.36008(17) 2.48582(8) 2.29289(13) 0.0136(2) Uani 1 d .
C33 C 0.5002(2) 2.48848(10) 2.29792(16) 0.0159(3) Uani 1 d .
H33 H 0.5235 2.4795 2.2248 0.019 Uiso 1 calc R
C34 C 0.62151(19) 2.50587(10) 2.42092(15) 0.0149(3) Uani 1 d .
C35 C 0.77789(19) 2.50995(12) 2.43796(17) 0.0188(3) Uani 1 d .
H35 H 0.8081 2.5041 2.3677 0.023 Uiso 1 calc R
C36 C 0.8886(2) 2.52271(11) 2.55898(18) 0.0204(3) Uani 1 d .
H36 H 0.9957 2.5262 2.5726 0.024 Uiso 1 calc R
C37 C 0.8410(2) 2.53039(10) 2.65990(17) 0.0187(3) Uani 1 d .
H37 H 0.9149 2.5380 2.7439 0.022 Uiso 1 calc R
C38 C 0.68243(19) 2.52677(10) 2.63537(15) 0.0159(3) Uani 1 d .
H38 H 0.6498 2.5331 2.7043 0.019 Uiso 1 calc R
N39 N 0.57401(15) 2.51474(9) 2.51888(13) 0.0141(2) Uani 1 d .
O41 O -0.00164(14) 2.46935(7) 2.30130(12) 0.0149(2) Uani 1 d .
N42 N 0.09728(16) 2.52989(8) 2.35240(13) 0.0126(2) Uani 1 d .
C43 C 0.0466(2) 2.60270(10) 2.32598(16) 0.0148(3) Uani 1 d .
H43 H -0.0594 2.6143 2.2767 0.018 Uiso 1 calc R
C44 C 0.1627(2) 2.66590(10) 2.37665(16) 0.0141(3) Uani 1 d .
C45 C 0.1231(2) 2.74703(10) 2.36207(17) 0.0174(3) Uani 1 d .
H45 H 0.0179 2.7631 2.3194 0.021 Uiso 1 calc R
C46 C 0.2396(2) 2.80373(10) 2.41083(17) 0.0204(3) Uani 1 d .
H46 H 0.2152 2.8593 2.4020 0.025 Uiso 1 calc R
C47 C 0.3916(2) 2.77890(11) 2.47240(18) 0.0201(3) Uani 1 d .
H47 H 0.4730 2.8169 2.5074 0.024 Uiso 1 calc R
C48 C 0.4229(2) 2.69725(11) 2.48205(17) 0.0181(3) Uani 1 d .
H48 H 0.5278 2.6802 2.5228 0.022 Uiso 1 calc R
N49 N 0.31180(16) 2.64120(9) 2.43641(13) 0.0143(3) Uani 1 d .
Cl50 Cl 0.60510(5) 2.68577(3) 2.16844(4) 0.01872(8) Uani 1 d .
O51 O 0.63677(19) 2.60676(8) 2.13368(15) 0.0303(3) Uani 1 d .
O52 O 0.74821(18) 2.72960(9) 2.22403(17) 0.0338(3) Uani 1 d .
O53 O 0.5068(2) 2.72830(10) 2.05619(15) 0.0379(4) Uani 1 d .
O54 O 0.5297(2) 2.68044(11) 2.25606(16) 0.0399(4) Uani 1 d .
O60 O 0.20483(19) 2.62823(10) 2.09444(17) 0.0361(4) Uani 1 d D
H60A H 0.204(4) 2.5780(14) 2.121(3) 0.054 Uiso 1 d D
H60B H 0.294(3) 2.6515(19) 2.143(3) 0.054 Uiso 1 d D

loop_
_atom_site_aniso_label
_atom_site_aniso_U_11
_atom_site_aniso_U_22
_atom_site_aniso_U_33
_atom_site_aniso_U_23
_atom_site_aniso_U_13
_atom_site_aniso_U_12
Zn1 0.01486(8) 0.01283(8) 0.01186(8) -0.00148(7) 0.00599(6) -0.00093(7)
Ni1 0.01161(9) 0.01234(9) 0.01146(9) -0.00061(7) 0.00500(7) 0.00005(8)
N1 0.0201(7) 0.0212(7) 0.0158(7) -0.0029(5) 0.0058(6) -0.0025(6)
C2 0.0202(9) 0.0340(10) 0.0279(10) -0.0021(8) 0.0037(8) -0.0071(8)
C3 0.0223(9) 0.0382(11) 0.0269(10) -0.0061(8) 0.0108(8) -0.0081(8)
N4 0.0250(8) 0.0184(7) 0.0165(7) -0.0047(5) 0.0100(6) -0.0055(6)
C5 0.0430(13) 0.0196(9) 0.0302(10) -0.0062(8) 0.0216(10) -0.0101(8)
C6 0.0387(12) 0.0149(8) 0.0333(11) -0.0015(7) 0.0197(9) -0.0006(8)
N7 0.0247(8) 0.0183(7) 0.0158(7) -0.0015(5) 0.0098(6) -0.0005(6)
C8 0.0324(10) 0.0297(10) 0.0171(8) -0.0056(7) 0.0112(8) -0.0007(8)
C9 0.0326(10) 0.0338(11) 0.0134(7) -0.0015(7) 0.0086(7) 0.0004(9)
C10 0.0259(10) 0.0279(9) 0.0188(9) 0.0028(7) 0.0019(7) 0.0024(7)
C11 0.0334(11) 0.0273(9) 0.0233(9) -0.0044(7) 0.0182(8) -0.0094(8)
C12 0.0266(10) 0.0279(9) 0.0276(10) -0.0023(8) 0.0147(8) 0.0052(8)
O21 0.0206(6) 0.0134(5) 0.0131(5) -0.0028(4) 0.0065(5) 0.0011(4)
N22 0.0138(6) 0.0136(7) 0.0135(6) -0.0017(5) 0.0058(5) 0.0016(5)
C23 0.0206(7) 0.0148(7) 0.0143(7) 0.0009(6) 0.0067(6) 0.0011(6)
C24 0.0151(8) 0.0177(7) 0.0142(8) -0.0010(6) 0.0056(6) 0.0010(6)
C25 0.0285(10) 0.0233(9) 0.0160(8) 0.0010(7) 0.0090(7) -0.0003(7)
C26 0.0317(10) 0.0309(10) 0.0132(8) -0.0012(7) 0.0087(7) 0.0025(8)
C27 0.0258(9) 0.0257(9) 0.0155(8) -0.0064(7) 0.0063(7) 0.0019(7)
C28 0.0179(8) 0.0167(7) 0.0184(8) -0.0028(6) 0.0074(6) 0.0002(6)
N29 0.0132(6) 0.0170(6) 0.0132(6) -0.0006(5) 0.0051(5) 0.0004(6)
O31 0.0148(6) 0.0188(6) 0.0116(5) -0.0007(4) 0.0031(4) -0.0028(4)
N32 0.0150(6) 0.0136(6) 0.0118(6) 0.0002(5) 0.0048(5) -0.0008(5)
C33 0.0180(8) 0.0178(7) 0.0146(7) -0.0010(6) 0.0093(6) -0.0018(6)
C34 0.0161(7) 0.0134(7) 0.0169(7) 0.0005(6) 0.0082(6) -0.0004(6)
C35 0.0158(7) 0.0205(8) 0.0235(8) -0.0010(7) 0.0113(6) -0.0013(7)
C36 0.0139(7) 0.0192(8) 0.0281(9) -0.0003(7) 0.0080(6) -0.0001(7)
C37 0.0155(7) 0.0175(8) 0.0202(8) -0.0013(6) 0.0036(6) 0.0006(6)
C38 0.0162(7) 0.0159(8) 0.0153(7) -0.0001(6) 0.0057(6) 0.0006(6)
N39 0.0132(6) 0.0147(6) 0.0155(6) -0.0004(5) 0.0067(5) 0.0011(6)
O41 0.0145(6) 0.0123(5) 0.0186(6) -0.0043(4) 0.0069(5) -0.0034(4)
N42 0.0129(6) 0.0127(6) 0.0138(6) -0.0019(5) 0.0068(5) -0.0026(5)
C43 0.0144(7) 0.0144(7) 0.0151(7) -0.0004(6) 0.0051(6) -0.0001(6)
C44 0.0153(7) 0.0142(7) 0.0127(7) 0.0006(5) 0.0053(6) -0.0002(6)
C45 0.0208(8) 0.0136(7) 0.0175(8) 0.0006(6) 0.0071(6) 0.0014(6)
C46 0.0297(10) 0.0122(7) 0.0193(8) -0.0001(6) 0.0092(7) -0.0035(7)
C47 0.0227(9) 0.0178(8) 0.0213(8) -0.0011(6) 0.0100(7) -0.0078(7)
C48 0.0181(8) 0.0188(8) 0.0184(8) -0.0007(6) 0.0079(6) -0.0028(6)
N49 0.0155(7) 0.0135(6) 0.0149(6) -0.0001(5) 0.0071(5) -0.0017(5)
Cl50 0.01895(19) 0.01667(17) 0.0201(2) -0.00033(14) 0.00697(16) 0.00114(15)
O51 0.0347(8) 0.0200(7) 0.0318(8) -0.0062(6) 0.0078(7) 0.0038(6)
O52 0.0241(7) 0.0269(7) 0.0512(10) -0.0104(7) 0.0152(7) -0.0056(6)
O53 0.0418(9) 0.0361(9) 0.0294(8) 0.0070(7) 0.0062(7) 0.0131(7)
O54 0.0495(10) 0.0455(10) 0.0364(9) -0.0048(8) 0.0297(8) -0.0099(8)
O60 0.0290(8) 0.0353(9) 0.0388(9) 0.0183(7) 0.0072(7) 0.0027(7)

loop_
_atom_type_symbol
_atom_type_description
_atom_type_scat_dispersion_real
_atom_type_scat_dispersion_imag
_atom_type_scat_source
C C 0.0033 0.0016 'International Tables Vol C Tables 4.2.6.8 and 6.1.1.4'
H H 0.0000 0.0000 'International Tables Vol C Tables 4.2.6.8 and 6.1.1.4'
N N 0.0061 0.0033 'International Tables Vol C Tables 4.2.6.8 and 6.1.1.4'
O O 0.0106 0.0060 'International Tables Vol C Tables 4.2.6.8 and 6.1.1.4'
Cl Cl 0.1484 0.1585 'International Tables Vol C Tables 4.2.6.8 and 6.1.1.4'
Ni Ni 0.3393 1.1124 'International Tables Vol C Tables 4.2.6.8 and 6.1.1.4'
Zn Zn 0.2839 1.4301 'International Tables Vol C Tables 4.2.6.8 and 6.1.1.4'

loop_
_geom_angle_atom_site_label_1
_geom_angle_atom_site_label_2
_geom_angle_atom_site_label_3
_geom_angle
O41 Zn1 O21 96.52(5)
O41 Zn1 O31 95.44(5)
O21 Zn1 O31 97.07(5)
O41 Zn1 N7 169.31(6)
O21 Zn1 N7 89.40(5)
O31 Zn1 N7 92.65(5)
O41 Zn1 N4 89.50(5)
O21 Zn1 N4 91.07(5)
O31 Zn1 N4 169.93(5)
N7 Zn1 N4 81.47(6)
O41 Zn1 N1 92.01(5)
O21 Zn1 N1 167.82(5)
O31 Zn1 N1 90.74(5)
N7 Zn1 N1 80.89(6)
N4 Zn1 N1 80.30(6)
N22 Ni1 N42 89.92(6)
N22 Ni1 N32 90.23(5)
N42 Ni1 N32 89.40(6)
N22 Ni1 N49 164.48(6)
N42 Ni1 N49 78.57(5)
N32 Ni1 N49 99.92(5)
N22 Ni1 N29 78.43(6)
N42 Ni1 N29 101.21(5)
N32 Ni1 N29 164.35(6)
N49 Ni1 N29 93.50(6)
N22 Ni1 N39 99.86(6)
N42 Ni1 N39 164.10(5)
N32 Ni1 N39 78.14(5)
N49 Ni1 N39 93.74(6)
N29 Ni1 N39 93.08(5)
C10 N1 C2 110.69(16)
C10 N1 C9 110.25(15)
C2 N1 C9 112.94(16)
C10 N1 Zn1 111.05(11)
C2 N1 Zn1 109.62(12)
C9 N1 Zn1 102.02(11)
N1 C2 C3 111.42(16)
N4 C3 C2 112.02(16)
C11 N4 C5 111.50(15)
C11 N4 C3 109.76(16)
C5 N4 C3 112.92(16)
C11 N4 Zn1 110.93(11)
C5 N4 Zn1 108.73(12)
C3 N4 Zn1 102.68(11)
N4 C5 C6 112.11(16)
N7 C6 C5 113.12(17)
C12 N7 C6 109.48(16)
C12 N7 C8 112.01(15)
C6 N7 C8 112.17(16)
C12 N7 Zn1 111.12(11)
C6 N7 Zn1 102.18(11)
C8 N7 Zn1 109.49(11)
N7 C8 C9 112.00(15)
N1 C9 C8 112.09(16)
N22 O21 Zn1 110.15(9)
C23 N22 O21 118.98(14)
C23 N22 Ni1 117.24(12)
O21 N22 Ni1 123.77(10)
N22 C23 C24 116.18(16)
N29 C24 C25 121.92(16)
N29 C24 C23 115.85(14)
C25 C24 C23 122.18(16)
C26 C25 C24 118.94(18)
C27 C26 C25 119.40(17)
C26 C27 C28 118.27(17)
N29 C28 C27 123.32(17)
C28 N29 C24 118.14(14)
C28 N29 Ni1 129.78(12)
C24 N29 Ni1 111.99(11)
N32 O31 Zn1 107.82(9)
C33 N32 O31 118.77(14)
C33 N32 Ni1 116.59(12)
O31 N32 Ni1 124.63(10)
N32 C33 C34 116.81(15)
N39 C34 C35 122.07(15)
N39 C34 C33 115.98(14)
C35 C34 C33 121.90(15)
C36 C35 C34 119.02(15)
C35 C36 C37 119.17(16)
C36 C37 C38 118.60(16)
N39 C38 C37 122.91(15)
C38 N39 C34 118.22(14)
C38 N39 Ni1 129.86(11)
C34 N39 Ni1 111.76(11)
N42 O41 Zn1 111.11(9)
C43 N42 O41 118.42(14)
C43 N42 Ni1 117.22(11)
O41 N42 Ni1 124.10(10)
N42 C43 C44 115.80(15)
N49 C44 C45 121.85(16)
N49 C44 C43 116.12(14)
C45 C44 C43 122.01(16)
C46 C45 C44 118.87(17)
C47 C46 C45 119.53(16)
C46 C47 C48 118.54(17)
N49 C48 C47 122.99(17)
C48 N49 C44 118.22(15)
C48 N49 Ni1 129.59(12)
C44 N49 Ni1 111.97(11)
O54 Cl50 O52 110.13(11)
O54 Cl50 O51 110.10(10)
O52 Cl50 O51 109.51(9)
O54 Cl50 O53 109.68(11)
O52 Cl50 O53 107.95(11)
O51 Cl50 O53 109.43(10)

loop_
_geom_bond_atom_site_label_1
_geom_bond_atom_site_label_2
_geom_bond_distance
Zn1 O41 2.0547(12)
Zn1 O21 2.0851(12)
Zn1 O31 2.1078(12)
Zn1 N7 2.2024(15)
Zn1 N4 2.2163(16)
Zn1 N1 2.2271(16)
Ni1 N22 2.0325(14)
Ni1 N42 2.0324(14)
Ni1 N32 2.0504(14)
Ni1 N49 2.1088(14)
Ni1 N29 2.1164(13)
Ni1 N39 2.1193(14)
N1 C10 1.474(2)
N1 C2 1.479(3)
N1 C9 1.484(2)
C2 C3 1.516(3)
C3 N4 1.483(3)
N4 C11 1.469(2)
N4 C5 1.483(3)
C5 C6 1.517(3)
C6 N7 1.478(2)
N7 C12 1.470(3)
N7 C8 1.489(2)
C8 C9 1.515(3)
O21 N22 1.3354(17)
N22 C23 1.294(2)
C23 C24 1.459(2)
C24 N29 1.360(2)
C24 C25 1.394(2)
C25 C26 1.390(3)
C26 C27 1.388(3)
C27 C28 1.390(3)
C28 N29 1.340(2)
O31 N32 1.3493(18)
N32 C33 1.283(2)
C33 C34 1.454(2)
C34 N39 1.357(2)
C34 C35 1.394(2)
C35 C36 1.387(2)
C36 C37 1.388(2)
C37 C38 1.394(2)
C38 N39 1.340(2)
O41 N42 1.3395(17)
N42 C43 1.294(2)
C43 C44 1.460(2)
C44 N49 1.355(2)
C44 C45 1.394(2)
C45 C46 1.384(3)
C46 C47 1.380(3)
C47 C48 1.387(3)
C48 N49 1.342(2)
Cl50 O54 1.4256(16)
Cl50 O52 1.4364(16)
Cl50 O51 1.4372(14)
Cl50 O53 1.4426(16)
